data_7110290
loop_
_publ_author_name
'Choytun, Dharinee D.'
'Langlois, Lisa D.'
'Johansson, Thomas P.'
'Macdonald, Charles L. B.'
'Leach, Gary W.'
'Weinberg, Noham'
'Clyburne, Jason A. C.'

_publ_section_title
;
 Azines possessing strong push?pull donors/acceptorsElectronic
 supplementary information (ESI) available: characterisation data, CIF
 files, atomic coordinates, bond length correlations, and details of the
 SHG studies. See http://www.rsc.org/suppdata/cc/b4/b404129a/
;
_journal_issue 16
_journal_name_full 'Chemical Communications'
_journal_page_first 1842
_journal_page_last 1843
_journal_paper_doi 10.1039/b404129a
_journal_year 2004
_chemical_formula_sum 'C24 H28 N4'
_chemical_formula_weight 372.50
_chemical_name_systematic
;
?
;
_space_group_IT_number 61
_symmetry_cell_setting orthorhombic
_symmetry_space_group_name_Hall '-P 2ac 2ab'
_symmetry_space_group_name_H-M 'P b c a'
_atom_sites_solution_hydrogens geom
_atom_sites_solution_primary direct
_atom_sites_solution_secondary difmap
_audit_creation_method SHELXL-97
_cell_angle_alpha 90.00
_cell_angle_beta 90.00
_cell_angle_gamma 90.00
_cell_formula_units_Z 8
_cell_length_a 11.0490(6)
_cell_length_b 18.8681(10)
_cell_length_c 19.8287(10)
_cell_measurement_reflns_used 4646
_cell_measurement_temperature 173(2)
_cell_measurement_theta_max 23.07
_cell_measurement_theta_min 2.37
_cell_volume 4133.8(4)
_computing_cell_refinement 'Bruker SMART'
_computing_data_collection 'Bruker SMART'
_computing_data_reduction 'Bruker SAINT'
_computing_molecular_graphics 'Bruker SHELXTL'
_computing_publication_material 'Bruker SHELXTL'
_computing_structure_refinement 'SHELXL-97 (Sheldrick, 1997)'
_computing_structure_solution 'Bruker SHELXTL'
_diffrn_ambient_temperature 173(2)
_diffrn_measured_fraction_theta_full 0.999
_diffrn_measured_fraction_theta_max 0.999
_diffrn_measurement_device_type 'CCD area detector'
_diffrn_measurement_method 'phi and omega scans'
_diffrn_radiation_monochromator graphite
_diffrn_radiation_source 'fine-focus sealed tube'
_diffrn_radiation_type MoK\a
_diffrn_radiation_wavelength 0.71069
_diffrn_reflns_av_R_equivalents 0.1136
_diffrn_reflns_av_sigmaI/netI 0.0678
_diffrn_reflns_limit_h_max 14
_diffrn_reflns_limit_h_min -13
_diffrn_reflns_limit_k_max 24
_diffrn_reflns_limit_k_min -24
_diffrn_reflns_limit_l_max 25
_diffrn_reflns_limit_l_min -25
_diffrn_reflns_number 38365
_diffrn_reflns_theta_full 27.54
_diffrn_reflns_theta_max 27.54
_diffrn_reflns_theta_min 2.05
_exptl_absorpt_coefficient_mu 0.072
_exptl_absorpt_correction_type none
_exptl_crystal_colour orange
_exptl_crystal_density_diffrn 1.197
_exptl_crystal_density_meas 0
_exptl_crystal_density_method 'not measured'
_exptl_crystal_description prism
_exptl_crystal_F_000 1600
_exptl_crystal_size_max 0.40
_exptl_crystal_size_mid 0.30
_exptl_crystal_size_min 0.20
_refine_diff_density_max 0.240
_refine_diff_density_min -0.267
_refine_diff_density_rms 0.042
_refine_ls_extinction_method none
_refine_ls_goodness_of_fit_ref 1.006
_refine_ls_hydrogen_treatment mixed
_refine_ls_matrix_type full
_refine_ls_number_parameters 269
_refine_ls_number_reflns 4770
_refine_ls_number_restraints 0
_refine_ls_restrained_S_all 1.006
_refine_ls_R_factor_all 0.1237
_refine_ls_R_factor_gt 0.0600
_refine_ls_shift/su_max 0.000
_refine_ls_shift/su_mean 0.000
_refine_ls_structure_factor_coef Fsqd
_refine_ls_weighting_details 'calc w=1/[\s^2^(Fo^2^)+(0.0609P)^2^+0.9434P] where P=(Fo^2^+2Fc^2^)/3'
_refine_ls_weighting_scheme calc
_refine_ls_wR_factor_gt 0.1244
_refine_ls_wR_factor_ref 0.1495
_reflns_number_gt 2656
_reflns_number_total 4770
_reflns_threshold_expression >2sigma(I)
_cod_data_source_file b404129asup1.cif
_cod_data_source_block pbca
_cod_depositor_comments
;
The following automatic conversions were performed:

'_symmetry_cell_setting' value 'Orthorhombic' changed to
'orthorhombic' according to
/home/saulius/struct/CIF-dictionaries/cif_core.dic dictionary named
'cif_core.dic' version 2.4.2 from 2011-04-26.

Automatic conversion script
Id: cif_fix_values 1891 2012-01-12 08:04:46Z andrius 
;
_cod_original_sg_symbol_H-M Pbca
_cod_database_code 7110290

loop_
_symmetry_equiv_pos_as_xyz
'x, y, z'
'-x+1/2, -y, z+1/2'
'x+1/2, -y+1/2, -z'
'-x, y+1/2, -z+1/2'
'-x, -y, -z'
'x-1/2, y, -z-1/2'
'-x-1/2, y-1/2, z'
'x, -y-1/2, z-1/2'

loop_
_atom_site_label
_atom_site_type_symbol
_atom_site_fract_x
_atom_site_fract_y
_atom_site_fract_z
_atom_site_U_iso_or_equiv
_atom_site_adp_type
_atom_site_occupancy
_atom_site_symmetry_multiplicity
_atom_site_calc_flag
_atom_site_refinement_flags
C1 C 1.07957(19) 0.10535(11) 0.09142(11) 0.0310(5) Uani 1 1 d .
C3 C 1.22408(18) 0.02902(11) 0.05790(10) 0.0310(5) Uani 1 1 d .
C4 C 1.26494(19) 0.09459(12) 0.04598(11) 0.0341(5) Uani 1 1 d .
C11 C 0.78430(19) 0.12808(11) 0.14255(11) 0.0321(5) Uani 1 1 d .
C12 C 0.76128(19) 0.20048(12) 0.16674(11) 0.0332(5) Uani 1 1 d .
C13 C 0.8315(2) 0.26176(12) 0.16640(12) 0.0377(6) Uani 1 1 d .
H13 H 0.911(2) 0.26101(12) 0.1491(5) 0.045 Uiso 1 1 calc R
C14 C 0.7825(2) 0.32410(14) 0.19201(12) 0.0453(6) Uani 1 1 d .
H14 H 0.8334(13) 0.3694(12) 0.19221(12) 0.054 Uiso 1 1 calc R
C15 C 0.6657(2) 0.32568(14) 0.21724(13) 0.0494(7) Uani 1 1 d .
H15 H 0.6337(9) 0.3694(12) 0.2349(5) 0.059 Uiso 1 1 calc R
C16 C 0.5946(2) 0.26560(14) 0.21744(13) 0.0474(7) Uani 1 1 d .
H16 H 0.516(2) 0.26717(14) 0.2342(5) 0.057 Uiso 1 1 calc R
C17 C 0.64186(19) 0.20297(12) 0.19242(11) 0.0359(5) Uani 1 1 d .
C18 C 0.5871(2) 0.13262(13) 0.18482(11) 0.0375(6) Uani 1 1 d .
C19 C 0.4741(2) 0.10657(15) 0.20315(12) 0.0450(6) Uani 1 1 d .
H19 H 0.4172(16) 0.1360(8) 0.2256(6) 0.054 Uiso 1 1 calc R
C21 C 1.0436(2) -0.02216(11) 0.12431(11) 0.0319(5) Uani 1 1 d .
H21 H 0.9751(17) 0.0004(6) 0.1471(6) 0.038 Uiso 1 1 calc R
C22 C 1.1224(2) -0.05411(13) 0.17905(12) 0.0411(6) Uani 1 1 d .
H22A H 1.1914 -0.0784 0.1584 0.062 Uiso 1 1 calc R
H22B H 1.0748 -0.0882 0.2053 0.062 Uiso 1 1 calc R
H22C H 1.1518 -0.0164 0.2088 0.062 Uiso 1 1 calc R
C23 C 0.9907(2) -0.07648(13) 0.07636(13) 0.0484(7) Uani 1 1 d .
H23A H 0.9352 -0.0530 0.0450 0.073 Uiso 1 1 calc R
H23B H 0.9466 -0.1125 0.1021 0.073 Uiso 1 1 calc R
H23C H 1.0562 -0.0991 0.0509 0.073 Uiso 1 1 calc R
C31 C 1.2808(2) -0.04000(12) 0.03825(12) 0.0406(6) Uani 1 1 d .
H31A H 1.3584 -0.0310 0.0159 0.061 Uiso 1 1 calc R
H31B H 1.2269 -0.0654 0.0073 0.061 Uiso 1 1 calc R
H31C H 1.2942 -0.0688 0.0787 0.061 Uiso 1 1 calc R
C41 C 1.3826(2) 0.11642(14) 0.01525(13) 0.0474(6) Uani 1 1 d .
H41A H 1.4259 0.0743 -0.0007 0.071 Uiso 1 1 calc R
H41B H 1.4318 0.1409 0.0491 0.071 Uiso 1 1 calc R
H41C H 1.3673 0.1483 -0.0228 0.071 Uiso 1 1 calc R
C51 C 1.1776(2) 0.22049(12) 0.06607(14) 0.0485(7) Uani 1 1 d .
H51 H 1.095(2) 0.2338(4) 0.0877(6) 0.058 Uiso 1 1 calc R
C52 C 1.2662(4) 0.25016(16) 0.11418(18) 0.0933(13) Uani 1 1 d .
H52A H 1.3482 0.2442 0.0961 0.140 Uiso 1 1 calc R
H52B H 1.2596 0.2253 0.1574 0.140 Uiso 1 1 calc R
H52C H 1.2497 0.3007 0.1209 0.140 Uiso 1 1 calc R
C53 C 1.1688(4) 0.25085(16) -0.00166(17) 0.1000(15) Uani 1 1 d .
H53A H 1.2413 0.2385 -0.0276 0.150 Uiso 1 1 calc R
H53B H 1.1622 0.3025 0.0016 0.150 Uiso 1 1 calc R
H53C H 1.0970 0.2319 -0.0244 0.150 Uiso 1 1 calc R
C110 C 0.4463(2) 0.03697(15) 0.18809(13) 0.0492(7) Uani 1 1 d .
H110 H 0.368(2) 0.0184(5) 0.2003(4) 0.059 Uiso 1 1 calc R
C111 C 0.5293(2) -0.00684(15) 0.15551(13) 0.0457(6) Uani 1 1 d .
H111 H 0.5062(6) -0.0569(13) 0.1441(3) 0.055 Uiso 1 1 calc R
C112 C 0.6432(2) 0.01808(13) 0.13876(12) 0.0388(6) Uani 1 1 d .
H112 H 0.7021(15) -0.0130(8) 0.1171(6) 0.047 Uiso 1 1 calc R
C113 C 0.67254(19) 0.08823(12) 0.15329(11) 0.0331(5) Uani 1 1 d .
N2 N 1.10855(15) 0.03489(9) 0.08761(9) 0.0294(4) Uani 1 1 d .
N5 N 1.17604(16) 0.14203(9) 0.06718(10) 0.0352(5) Uani 1 1 d .
N11 N 0.98064(16) 0.13988(10) 0.11275(9) 0.0342(4) Uani 1 1 d .
N12 N 0.88140(16) 0.09816(9) 0.11757(9) 0.0331(4) Uani 1 1 d .

loop_
_atom_site_aniso_label
_atom_site_aniso_U_11
_atom_site_aniso_U_22
_atom_site_aniso_U_33
_atom_site_aniso_U_23
_atom_site_aniso_U_13
_atom_site_aniso_U_12
C1 0.0284(12) 0.0289(12) 0.0358(12) -0.0026(10) -0.0027(10) -0.0004(9)
C3 0.0262(11) 0.0370(12) 0.0298(12) 0.0013(10) 0.0000(9) 0.0014(9)
C4 0.0267(12) 0.0395(13) 0.0362(13) 0.0022(10) 0.0007(10) -0.0012(10)
C11 0.0291(12) 0.0355(13) 0.0318(12) -0.0002(10) -0.0023(9) 0.0046(10)
C12 0.0310(12) 0.0393(13) 0.0292(12) -0.0026(10) -0.0050(10) 0.0062(10)
C13 0.0353(13) 0.0405(14) 0.0375(13) -0.0029(11) -0.0056(10) 0.0027(11)
C14 0.0492(15) 0.0418(14) 0.0448(15) -0.0076(12) -0.0124(12) 0.0056(12)
C15 0.0491(16) 0.0476(16) 0.0517(16) -0.0154(13) -0.0090(13) 0.0191(13)
C16 0.0406(15) 0.0578(17) 0.0439(15) -0.0072(12) 0.0003(12) 0.0132(13)
C17 0.0289(12) 0.0463(14) 0.0325(13) -0.0030(10) -0.0036(10) 0.0070(10)
C18 0.0317(12) 0.0508(15) 0.0301(12) 0.0015(10) -0.0024(10) 0.0046(11)
C19 0.0298(13) 0.0659(18) 0.0393(14) 0.0022(13) 0.0005(11) 0.0043(12)
C21 0.0294(11) 0.0313(12) 0.0348(12) 0.0036(10) 0.0001(9) -0.0021(10)
C22 0.0401(13) 0.0472(14) 0.0361(13) 0.0066(11) 0.0019(11) -0.0032(11)
C23 0.0520(16) 0.0511(16) 0.0422(15) 0.0031(12) -0.0076(12) -0.0185(13)
C31 0.0343(13) 0.0440(14) 0.0435(14) -0.0029(11) 0.0027(11) 0.0071(11)
C41 0.0365(14) 0.0528(15) 0.0528(16) 0.0027(12) 0.0088(12) -0.0051(12)
C51 0.0471(16) 0.0311(13) 0.0673(19) 0.0029(12) -0.0014(13) -0.0075(11)
C52 0.158(4) 0.0432(18) 0.079(2) -0.0150(16) -0.025(2) -0.011(2)
C53 0.198(5) 0.0399(16) 0.062(2) 0.0074(15) -0.024(3) 0.011(2)
C110 0.0300(13) 0.0698(19) 0.0478(16) 0.0133(14) -0.0021(11) -0.0090(13)
C111 0.0374(14) 0.0508(16) 0.0489(16) 0.0078(12) -0.0091(11) -0.0076(12)
C112 0.0337(13) 0.0420(14) 0.0406(13) 0.0025(11) -0.0029(10) -0.0009(11)
C113 0.0286(12) 0.0408(13) 0.0300(12) 0.0014(10) -0.0031(9) 0.0027(10)
N2 0.0243(9) 0.0299(10) 0.0341(10) 0.0006(8) 0.0022(8) 0.0007(8)
N5 0.0298(10) 0.0309(10) 0.0448(12) 0.0003(9) 0.0020(8) -0.0026(8)
N11 0.0290(10) 0.0327(10) 0.0408(11) -0.0013(8) 0.0004(8) 0.0015(8)
N12 0.0283(10) 0.0364(10) 0.0345(10) -0.0008(8) -0.0022(8) 0.0003(8)

loop_
_atom_type_symbol
_atom_type_description
_atom_type_scat_dispersion_real
_atom_type_scat_dispersion_imag
_atom_type_scat_source
C C 0.0033 0.0016 'International Tables Vol C Tables 4.2.6.8 and 6.1.1.4'
H H 0.0000 0.0000 'International Tables Vol C Tables 4.2.6.8 and 6.1.1.4'
N N 0.0061 0.0033 'International Tables Vol C Tables 4.2.6.8 and 6.1.1.4'

loop_
_geom_angle_atom_site_label_1
_geom_angle_atom_site_label_2
_geom_angle_atom_site_label_3
_geom_angle
N11 C1 N5 120.23(19)
N11 C1 N2 132.8(2)
N5 C1 N2 106.95(18)
C4 C3 N2 107.85(18)
C4 C3 C31 128.12(19)
N2 C3 C31 123.78(19)
C3 C4 N5 107.63(18)
C3 C4 C41 128.4(2)
N5 C4 C41 124.0(2)
N12 C11 C113 121.71(19)
N12 C11 C12 131.7(2)
C113 C11 C12 106.52(18)
C13 C12 C17 119.6(2)
C13 C12 C11 132.3(2)
C17 C12 C11 108.0(2)
C14 C13 C12 118.9(2)
C15 C14 C13 120.9(3)
C16 C15 C14 121.0(2)
C15 C16 C17 119.0(2)
C16 C17 C12 120.6(2)
C16 C17 C18 130.8(2)
C12 C17 C18 108.51(19)
C19 C18 C113 120.5(2)
C19 C18 C17 131.6(2)
C113 C18 C17 107.91(19)
C110 C19 C18 118.7(2)
N2 C21 C23 111.67(19)
N2 C21 C22 111.20(17)
C23 C21 C22 113.67(19)
C53 C51 C52 119.3(3)
C53 C51 N5 113.8(2)
C52 C51 N5 112.2(2)
C19 C110 C111 121.2(2)
C112 C111 C110 120.5(3)
C111 C112 C113 119.0(2)
C112 C113 C18 120.1(2)
C112 C113 C11 130.9(2)
C18 C113 C11 109.0(2)
C1 N2 C3 108.11(17)
C1 N2 C21 124.31(17)
C3 N2 C21 125.85(17)
C1 N5 C4 109.41(17)
C1 N5 C51 121.60(19)
C4 N5 C51 128.99(19)
C1 N11 N12 113.59(18)
C11 N12 N11 116.09(18)

loop_
_geom_bond_atom_site_label_1
_geom_bond_atom_site_label_2
_geom_bond_distance
C1 N11 1.341(3)
C1 N5 1.359(3)
C1 N2 1.370(3)
C3 C4 1.338(3)
C3 N2 1.410(3)
C3 C31 1.497(3)
C4 N5 1.394(3)
C4 C41 1.494(3)
C11 N12 1.310(3)
C11 C113 1.461(3)
C11 C12 1.470(3)
C12 C13 1.392(3)
C12 C17 1.415(3)
C13 C14 1.391(3)
C14 C15 1.384(4)
C15 C16 1.380(4)
C16 C17 1.384(3)
C17 C18 1.467(3)
C18 C19 1.390(3)
C18 C113 1.408(3)
C19 C110 1.381(4)
C21 N2 1.485(3)
C21 C23 1.515(3)
C21 C22 1.516(3)
C51 C53 1.463(4)
C51 C52 1.477(4)
C51 N5 1.481(3)
C110 C111 1.393(4)
C111 C112 1.385(3)
C112 C113 1.393(3)
N11 N12 1.353(2)
